data_4300995
loop_
_publ_author_name
'Withers, Jeffrey R.'
'Ruschmann, Chad'
'Bojang, Pasano'
'Parkin, Sean'
'Holmes, Stephen M.'

_publ_section_title
;
 Synthesis and Structural Characterization of Bi- and Trimetallic
 Octacyanometalate(IV) Complexes:
 [\D,\L-MII(en)3][cis-MII(en)2(OH2)][MIV(CN)8]&#x00B7;2H2O and
 [cis-MII(en)2(OH2)]2[(\m-NC)2MIV(CN)6]&#x00B7;4H2O
 (MII= Mn, Co, Ni; MIV= Mo, W)
;
_journal_coden_ASTM INOCAJ
_journal_issue 2
_journal_name_full 'Inorganic Chemistry'
_journal_page_first 352
_journal_page_last 358
_journal_paper_doi 10.1021/ic048936m
_journal_volume 44
_journal_year 2005
_chemical_formula_sum 'C18 H46 N18 Ni2 O3 W'
_chemical_formula_weight 864.00
_space_group_IT_number 19
_symmetry_cell_setting orthorhombic
_symmetry_space_group_name_Hall 'P 2ac 2ab'
_symmetry_space_group_name_H-M 'P 21 21 21'
_cell_angle_alpha 90.00
_cell_angle_beta 90.00
_cell_angle_gamma 90.00
_cell_formula_units_Z 4
_cell_length_a 11.5576(4)
_cell_length_b 14.9065(6)
_cell_length_c 18.7669(8)
_cell_measurement_temperature 90.0(2)
_cell_volume 3233.2(2)
_diffrn_ambient_temperature 90.0(2)
_exptl_crystal_density_diffrn 1.775
_cod_duplicate_entry 4308408
_cod_database_code 4300995

loop_
_symmetry_equiv_pos_as_xyz
'x, y, z'
'-x+1/2, -y, z+1/2'
'-x, y+1/2, -z+1/2'
'x+1/2, -y+1/2, -z'

loop_
_atom_site_label
_atom_site_type_symbol
_atom_site_fract_x
_atom_site_fract_y
_atom_site_fract_z
_atom_site_U_iso_or_equiv
_atom_site_adp_type
_atom_site_occupancy
_atom_site_symmetry_multiplicity
_atom_site_calc_flag
_atom_site_refinement_flags
_atom_site_disorder_assembly
_atom_site_disorder_group
W1 W 0.242577(18) 0.512856(14) 0.608540(11) 0.01268(7) Uani 1 1 d U . .
C1 C 0.2162(4) 0.6066(4) 0.5236(3) 0.0151(11) Uani 1 1 d U . .
N1 N 0.2103(4) 0.6593(3) 0.4792(2) 0.0176(10) Uani 1 1 d U . .
C2 C 0.2481(5) 0.6437(3) 0.6606(3) 0.0162(10) Uani 1 1 d U . .
N2 N 0.2513(5) 0.7144(3) 0.6846(2) 0.0224(11) Uani 1 1 d U . .
C3 C 0.0694(5) 0.5471(4) 0.6388(3) 0.0174(12) Uani 1 1 d U . .
N3 N -0.0252(4) 0.5637(3) 0.6558(3) 0.0236(12) Uani 1 1 d U . .
C4 C 0.3332(4) 0.4950(4) 0.7077(3) 0.0154(11) Uani 1 1 d U . .
N4 N 0.3802(4) 0.4854(3) 0.7608(3) 0.0201(11) Uani 1 1 d U . .
C5 C 0.1670(5) 0.3939(4) 0.6586(3) 0.0142(11) Uani 1 1 d U . .
N5 N 0.1261(4) 0.3324(3) 0.6841(3) 0.0195(12) Uani 1 1 d U . .
C6 C 0.3533(5) 0.4047(4) 0.5724(3) 0.0170(12) Uani 1 1 d U . .
N6 N 0.4137(4) 0.3474(3) 0.5538(3) 0.0246(13) Uani 1 1 d U . .
C7 C 0.1431(5) 0.4465(4) 0.5256(3) 0.0151(11) Uani 1 1 d U . .
N7 N 0.0874(4) 0.4093(3) 0.4844(3) 0.0188(11) Uani 1 1 d U . .
C8 C 0.4106(5) 0.5682(4) 0.5831(3) 0.0157(12) Uani 1 1 d U . .
N8 N 0.4998(4) 0.5963(3) 0.5683(3) 0.0243(13) Uani 1 1 d U . .
Ni1 Ni 0.25969(6) 0.73212(4) 0.38905(4) 0.01434(15) Uani 1 1 d U . .
O1 O 0.2299(3) 0.8563(2) 0.44178(19) 0.0178(9) Uani 1 1 d U . .
H1O1 H 0.2486 0.8410 0.4877 0.027 Uiso 1 1 d R . .
H2O1 H 0.1622 0.8882 0.4505 0.027 Uiso 1 1 d R . .
C9 C 0.4348(5) 0.5902(4) 0.3786(3) 0.0217(13) Uani 1 1 d U . .
H9A H 0.4790 0.5478 0.3485 0.026 Uiso 1 1 calc R . .
H9B H 0.4219 0.5620 0.4256 0.026 Uiso 1 1 calc R . .
N9 N 0.3215(4) 0.6111(3) 0.3443(3) 0.0192(10) Uani 1 1 d U . .
H9C H 0.2697 0.5655 0.3525 0.023 Uiso 1 1 calc R . .
H9D H 0.3308 0.6174 0.2959 0.023 Uiso 1 1 calc R . .
C10 C 0.5021(5) 0.6769(4) 0.3874(4) 0.0244(14) Uani 1 1 d U . .
H10A H 0.5748 0.6651 0.4137 0.029 Uiso 1 1 calc R . .
H10B H 0.5224 0.7015 0.3400 0.029 Uiso 1 1 calc R . .
N10 N 0.4319(4) 0.7419(3) 0.4265(3) 0.0187(11) Uani 1 1 d U . .
H10C H 0.4597 0.7990 0.4192 0.022 Uiso 1 1 calc R . .
H10D H 0.4345 0.7297 0.4746 0.022 Uiso 1 1 calc R . .
C11 C 0.1745(5) 0.8377(4) 0.2689(3) 0.0223(14) Uani 1 1 d U . .
H11A H 0.1806 0.8589 0.2191 0.027 Uiso 1 1 calc R . .
H11B H 0.1465 0.8881 0.2987 0.027 Uiso 1 1 calc R . .
N11 N 0.2891(4) 0.8072(3) 0.2945(2) 0.0165(10) Uani 1 1 d U . .
H11C H 0.3360 0.8557 0.3039 0.020 Uiso 1 1 calc R . .
H11D H 0.3244 0.7720 0.2606 0.020 Uiso 1 1 calc R . .
C12 C 0.0899(5) 0.7591(4) 0.2734(3) 0.0204(14) Uani 1 1 d U . .
H12A H 0.0111 0.7792 0.2603 0.024 Uiso 1 1 calc R . .
H12B H 0.1136 0.7111 0.2399 0.024 Uiso 1 1 calc R . .
N12 N 0.0904(4) 0.7245(3) 0.3473(3) 0.0191(11) Uani 1 1 d U . .
H12C H 0.0654 0.6659 0.3478 0.023 Uiso 1 1 calc R . .
H12D H 0.0408 0.7580 0.3750 0.023 Uiso 1 1 calc R . .
Ni2 Ni 0.27236(6) 1.17488(4) 0.39164(4) 0.01542(17) Uani 1 1 d U . .
C13 C 0.1441(5) 1.0894(4) 0.2738(3) 0.0228(14) Uani 1 1 d U . .
H13A H 0.1266 1.1453 0.2474 0.027 Uiso 1 1 calc R . .
H13B H 0.0919 1.0416 0.2564 0.027 Uiso 1 1 calc R . .
N13 N 0.1265(4) 1.1036(3) 0.3511(3) 0.0215(11) Uani 1 1 d U . .
H13C H 0.1194 1.0492 0.3740 0.026 Uiso 1 1 calc R . .
H13D H 0.0599 1.1360 0.3588 0.026 Uiso 1 1 calc R . .
C14 C 0.2702(5) 1.0624(4) 0.2617(3) 0.0177(12) Uani 1 1 d U . .
H14A H 0.2856 1.0035 0.2841 0.021 Uiso 1 1 calc R . .
H14B H 0.2861 1.0574 0.2101 0.021 Uiso 1 1 calc R . .
N14 N 0.3449(4) 1.1315(3) 0.2937(3) 0.0185(10) Uani 1 1 d U . .
H14C H 0.3516 1.1794 0.2631 0.022 Uiso 1 1 calc R . .
H14D H 0.4176 1.1084 0.3015 0.022 Uiso 1 1 calc R . .
C15 C 0.4258(5) 1.3255(4) 0.3634(3) 0.0213(14) Uani 1 1 d U . .
H15A H 0.4467 1.3057 0.3148 0.026 Uiso 1 1 calc R . .
H15B H 0.4845 1.3694 0.3796 0.026 Uiso 1 1 calc R . .
N15 N 0.4244(4) 1.2473(3) 0.4122(3) 0.0175(11) Uani 1 1 d U . .
H15C H 0.4256 1.2662 0.4588 0.021 Uiso 1 1 calc R . .
H15D H 0.4882 1.2117 0.4043 0.021 Uiso 1 1 calc R . .
C16 C 0.3084(5) 1.3690(4) 0.3624(3) 0.0222(14) Uani 1 1 d U . .
H16A H 0.2930 1.3978 0.4090 0.027 Uiso 1 1 calc R . .
H16B H 0.3061 1.4160 0.3252 0.027 Uiso 1 1 calc R . .
N16 N 0.2184(4) 1.3003(3) 0.3477(3) 0.0202(11) Uani 1 1 d U . .
H16C H 0.2078 1.2946 0.2993 0.024 Uiso 1 1 calc R . .
H16D H 0.1492 1.3175 0.3678 0.024 Uiso 1 1 calc R . .
C17 C 0.2403(6) 1.1514(3) 0.5456(3) 0.0249(13) Uani 1 1 d U . .
H17A H 0.1894 1.1519 0.5880 0.030 Uiso 1 1 calc R . .
H17B H 0.3175 1.1740 0.5598 0.030 Uiso 1 1 calc R . .
N17 N 0.1912(4) 1.2085(3) 0.4892(2) 0.0186(10) Uani 1 1 d U . .
H17C H 0.2038 1.2680 0.4997 0.022 Uiso 1 1 calc R . .
H17D H 0.1127 1.1992 0.4859 0.022 Uiso 1 1 calc R . .
C18 C 0.2505(5) 1.0571(3) 0.5163(3) 0.0209(12) Uani 1 1 d U . .
H18A H 0.2849 1.0168 0.5525 0.025 Uiso 1 1 calc R . .
H18B H 0.1730 1.0337 0.5035 0.025 Uiso 1 1 calc R . .
N18 N 0.3248(4) 1.0606(3) 0.4526(2) 0.0169(10) Uani 1 1 d U . .
H18C H 0.3164 1.0091 0.4262 0.020 Uiso 1 1 calc R . .
H18D H 0.4012 1.0659 0.4657 0.020 Uiso 1 1 calc R . .
O1W O 0.8385(3) 0.6652(3) 0.4290(2) 0.0275(11) Uani 1 1 d U . .
O2W O 1.0288(3) 1.0233(3) 0.1205(2) 0.0305(11) Uani 1 1 d U . .
H1O2 H 0.9787 1.0202 0.1596 0.046 Uiso 1 1 d R . .
H2O2 H 1.0025 1.0095 0.0767 0.046 Uiso 1 1 d R . .

loop_
_atom_site_aniso_label
_atom_site_aniso_U_11
_atom_site_aniso_U_22
_atom_site_aniso_U_33
_atom_site_aniso_U_23
_atom_site_aniso_U_13
_atom_site_aniso_U_12
W1 0.01249(11) 0.01251(11) 0.01305(12) -0.00008(9) -0.00004(13) -0.00015(9)
C1 0.014(2) 0.019(2) 0.013(2) -0.0005(17) 0.000(2) -0.0023(19)
N1 0.018(2) 0.017(2) 0.019(2) -0.0007(17) 0.0010(18) -0.0014(18)
C2 0.016(2) 0.019(2) 0.014(2) 0.0003(17) 0.001(2) 0.001(2)
N2 0.026(2) 0.019(2) 0.022(2) -0.0032(18) 0.001(3) 0.004(3)
C3 0.018(2) 0.015(3) 0.020(3) 0.002(2) 0.000(2) -0.0009(19)
N3 0.021(2) 0.019(3) 0.030(3) -0.003(2) 0.004(2) -0.002(2)
C4 0.014(2) 0.013(3) 0.019(2) 0.000(2) 0.0004(18) 0.000(2)
N4 0.019(2) 0.021(3) 0.020(2) 0.001(2) 0.0023(19) -0.001(2)
C5 0.015(2) 0.018(2) 0.010(2) 0.001(2) -0.005(2) 0.0000(18)
N5 0.022(2) 0.019(2) 0.017(3) 0.002(2) -0.005(2) -0.0051(19)
C6 0.014(2) 0.017(2) 0.019(3) -0.005(2) 0.000(2) -0.0016(18)
N6 0.021(2) 0.025(3) 0.028(3) -0.007(2) -0.002(2) 0.0002(19)
C7 0.016(2) 0.011(2) 0.018(2) 0.003(2) 0.001(2) 0.0006(19)
N7 0.019(2) 0.018(3) 0.019(3) 0.003(2) -0.001(2) 0.0001(19)
C8 0.017(2) 0.013(3) 0.018(3) -0.003(2) 0.0010(19) 0.0030(18)
N8 0.023(2) 0.027(3) 0.023(3) -0.001(2) 0.005(2) -0.005(2)
Ni1 0.0155(4) 0.0129(3) 0.0147(4) 0.0006(3) -0.0003(5) -0.0004(3)
O1 0.015(2) 0.0187(17) 0.0192(19) -0.0001(15) 0.0007(17) 0.0046(16)
C9 0.022(3) 0.019(3) 0.024(3) 0.001(2) 0.000(2) 0.005(2)
N9 0.024(2) 0.017(2) 0.017(2) 0.0009(18) 0.0003(19) 0.0023(18)
C10 0.022(2) 0.023(3) 0.028(3) -0.005(3) 0.004(3) 0.0038(19)
N10 0.019(2) 0.018(2) 0.019(3) 0.0013(19) 0.0006(19) -0.0010(17)
C11 0.024(3) 0.018(3) 0.025(3) 0.002(2) -0.004(2) 0.000(2)
N11 0.016(2) 0.016(2) 0.017(2) -0.0008(18) -0.0020(18) -0.0022(18)
C12 0.017(3) 0.022(3) 0.022(3) 0.003(2) -0.004(2) -0.003(2)
N12 0.016(2) 0.018(3) 0.022(2) -0.0003(19) 0.0000(19) 0.0003(18)
Ni2 0.0157(4) 0.0140(4) 0.0166(4) 0.0005(3) 0.0002(4) 0.0003(3)
C13 0.018(2) 0.025(3) 0.025(3) -0.001(3) -0.002(2) -0.002(2)
N13 0.015(2) 0.023(2) 0.027(2) -0.001(2) 0.0021(18) -0.0006(19)
C14 0.018(3) 0.018(3) 0.016(2) -0.001(2) 0.001(2) -0.001(2)
N14 0.018(2) 0.018(2) 0.020(2) -0.0022(19) 0.0010(19) -0.0027(18)
C15 0.020(2) 0.020(3) 0.024(3) -0.002(2) 0.000(2) -0.004(2)
N15 0.016(2) 0.016(2) 0.021(3) -0.0024(18) -0.0012(19) 0.0014(16)
C16 0.023(3) 0.017(3) 0.026(3) -0.001(2) -0.005(2) 0.002(2)
N16 0.018(2) 0.018(2) 0.025(2) 0.0032(19) 0.000(2) 0.0005(17)
C17 0.027(3) 0.028(3) 0.020(2) -0.001(2) 0.005(3) -0.001(3)
N17 0.020(2) 0.015(2) 0.021(2) -0.0001(18) 0.0032(19) -0.0008(18)
C18 0.020(3) 0.020(2) 0.023(3) 0.0020(19) 0.005(3) -0.002(3)
N18 0.017(2) 0.016(2) 0.018(2) -0.0007(18) 0.0005(18) 0.0022(18)
O1W 0.030(2) 0.025(2) 0.027(2) 0.004(2) 0.005(2) 0.0005(19)
O2W 0.032(2) 0.043(3) 0.017(2) -0.005(2) 0.0082(19) -0.014(2)

loop_
_geom_bond_atom_site_label_1
_geom_bond_atom_site_label_2
_geom_bond_distance
_geom_bond_site_symmetry_2
_geom_bond_publ_flag
W1 C1 2.142(6) . ?
W1 C3 2.142(6) . ?
W1 C4 2.152(6) . ?
W1 C8 2.163(6) . ?
W1 C6 2.168(6) . ?
W1 C7 2.173(6) . ?
W1 C2 2.182(5) . ?
W1 C5 2.188(6) . ?
C1 N1 1.146(7) . ?
N1 Ni1 2.090(5) . ?
C2 N2 1.147(6) . ?
C3 N3 1.166(7) . ?
C4 N4 1.143(7) . ?
C5 N5 1.137(7) . ?
C6 N6 1.156(7) . ?
C7 N7 1.150(7) . ?
C8 N8 1.147(7) . ?
Ni1 N12 2.111(5) . ?
Ni1 N9 2.114(5) . ?
Ni1 N10 2.115(5) . ?
Ni1 N11 2.125(5) . ?
Ni1 O1 2.126(3) . ?
O1 H1O1 0.9166 . ?
O1 H2O1 0.9313 . ?
C9 N9 1.491(7) . ?
C9 C10 1.518(7) . ?
C9 H9A 0.9900 . ?
C9 H9B 0.9900 . ?
N9 H9C 0.9200 . ?
N9 H9D 0.9200 . ?
C10 N10 1.462(7) . ?
C10 H10A 0.9900 . ?
C10 H10B 0.9900 . ?
N10 H10C 0.9200 . ?
N10 H10D 0.9200 . ?
C11 N11 1.481(7) . ?
C11 C12 1.529(8) . ?
C11 H11A 0.9900 . ?
C11 H11B 0.9900 . ?
N11 H11C 0.9200 . ?
N11 H11D 0.9200 . ?
C12 N12 1.479(7) . ?
C12 H12A 0.9900 . ?
C12 H12B 0.9900 . ?
N12 H12C 0.9200 . ?
N12 H12D 0.9200 . ?
Ni2 N15 2.098(4) . ?
Ni2 N17 2.118(5) . ?
Ni2 N14 2.121(5) . ?
Ni2 N13 2.133(5) . ?
Ni2 N16 2.136(5) . ?
Ni2 N18 2.140(4) . ?
C13 N13 1.481(7) . ?
C13 C14 1.528(8) . ?
C13 H13A 0.9900 . ?
C13 H13B 0.9900 . ?
N13 H13C 0.9200 . ?
N13 H13D 0.9200 . ?
C14 N14 1.473(7) . ?
C14 H14A 0.9900 . ?
C14 H14B 0.9900 . ?
N14 H14C 0.9200 . ?
N14 H14D 0.9200 . ?
C15 N15 1.482(7) . ?
C15 C16 1.504(7) . ?
C15 H15A 0.9900 . ?
C15 H15B 0.9900 . ?
N15 H15C 0.9200 . ?
N15 H15D 0.9200 . ?
C16 N16 1.485(7) . ?
C16 H16A 0.9900 . ?
C16 H16B 0.9900 . ?
N16 H16C 0.9200 . ?
N16 H16D 0.9200 . ?
C17 N17 1.472(7) . ?
C17 C18 1.515(7) . ?
C17 H17A 0.9900 . ?
C17 H17B 0.9900 . ?
N17 H17C 0.9200 . ?
N17 H17D 0.9200 . ?
C18 N18 1.472(7) . ?
C18 H18A 0.9900 . ?
C18 H18B 0.9900 . ?
N18 H18C 0.9200 . ?
N18 H18D 0.9200 . ?
O2W H1O2 0.9364 . ?
O2W H2O2 0.9000 . ?
